data_2208628
loop_
_publ_author_name
'Li, Ming-Tian'
'Wang, Cheng-Gang'

_publ_section_title
;
 Aqua(2,2'-bipyridine)maleatocopper(II) dihydrate
;
_journal_coeditor_code HK2020
_journal_issue 4
_journal_name_full 'Acta Crystallographica Section E'
_journal_page_first m916
_journal_page_last m918
_journal_paper_doi 10.1107/S1600536806011020
_journal_volume 62
_journal_year 2006
_chemical_formula_iupac '[Cu (C10 H8 N2) (C4 H2 O4) (H2 O)].2H2 O'
_chemical_formula_moiety 'C14 H12 Cu N2 O5, 2(H2 O)'
_chemical_formula_sum 'C14 H16 Cu N2 O7'
_chemical_formula_weight 387.83
_chemical_name_systematic
;
Aquamaleato(2,2^'^-bipyridine)copper(II) dihydrate
;
_space_group_IT_number 14
_symmetry_cell_setting monoclinic
_symmetry_space_group_name_Hall '-P 2ybc'
_symmetry_space_group_name_H-M 'P 1 21/c 1'
_atom_sites_solution_hydrogens geom
_atom_sites_solution_primary direct
_atom_sites_solution_secondary difmap
_audit_creation_method SHELXL-97
_cell_angle_alpha 90.00
_cell_angle_beta 95.62(3)
_cell_angle_gamma 90.00
_cell_formula_units_Z 4
_cell_length_a 8.9793(18)
_cell_length_b 22.487(5)
_cell_length_c 7.7187(15)
_cell_measurement_reflns_used 3123
_cell_measurement_temperature 292(2)
_cell_measurement_theta_max 27.83
_cell_measurement_theta_min 2.64
_cell_volume 1551.0(6)
_computing_cell_refinement SMART
_computing_data_collection 'SMART (Bruker, 2000)'
_computing_data_reduction 'SAINT (Bruker, 2000)'
_computing_molecular_graphics 'SHELXTL (Bruker, 1997)'
_computing_publication_material SHELXTL
_computing_structure_refinement 'SHELXL-97 (Sheldrick, 1997)'
_computing_structure_solution 'SHELXS-97 (Sheldrick, 1997)'
_diffrn_ambient_temperature 292(2)
_diffrn_measured_fraction_theta_full 0.991
_diffrn_measured_fraction_theta_max 0.991
_diffrn_measurement_device_type 'Bruker SMART CCD area-detector diffractometer'
_diffrn_measurement_method '\f and \w scans'
_diffrn_radiation_monochromator graphite
_diffrn_radiation_source 'fine-focus sealed tube'
_diffrn_radiation_type MoK\a
_diffrn_radiation_wavelength 0.71073
_diffrn_reflns_av_R_equivalents 0.0731
_diffrn_reflns_av_sigmaI/netI 0.0926
_diffrn_reflns_limit_h_max 11
_diffrn_reflns_limit_h_min -11
_diffrn_reflns_limit_k_max 24
_diffrn_reflns_limit_k_min -28
_diffrn_reflns_limit_l_max 6
_diffrn_reflns_limit_l_min -9
_diffrn_reflns_number 10456
_diffrn_reflns_theta_full 27.50
_diffrn_reflns_theta_max 27.50
_diffrn_reflns_theta_min 1.81
_exptl_absorpt_coefficient_mu 1.449
_exptl_absorpt_correction_T_max 0.9181
_exptl_absorpt_correction_T_min 0.7604
_exptl_absorpt_correction_type multi-scan
_exptl_absorpt_process_details '(SADABS; Bruker, 2000)'
_exptl_crystal_colour blue
_exptl_crystal_density_diffrn 1.661
_exptl_crystal_density_method 'not measured'
_exptl_crystal_description block
_exptl_crystal_F_000 796
_exptl_crystal_size_max 0.20
_exptl_crystal_size_mid 0.06
_exptl_crystal_size_min 0.06
_refine_diff_density_max 0.417
_refine_diff_density_min -0.355
_refine_ls_extinction_method none
_refine_ls_goodness_of_fit_ref 0.970
_refine_ls_hydrogen_treatment mixed
_refine_ls_matrix_type full
_refine_ls_number_parameters 241
_refine_ls_number_reflns 3528
_refine_ls_number_restraints 6
_refine_ls_restrained_S_all 0.969
_refine_ls_R_factor_all 0.0944
_refine_ls_R_factor_gt 0.0524
_refine_ls_shift/su_max 0.001
_refine_ls_shift/su_mean 0.000
_refine_ls_structure_factor_coef Fsqd
_refine_ls_weighting_details 'calc w=1/[\s^2^(Fo^2^)+(0.0500P)^2^] where P=(Fo^2^+2Fc^2^)/3'
_refine_ls_weighting_scheme calc
_refine_ls_wR_factor_gt 0.1059
_refine_ls_wR_factor_ref 0.1228
_reflns_number_gt 2257
_reflns_number_total 3528
_reflns_threshold_expression I>2\s(I)
_cod_data_source_file hk2020.cif
_cod_data_source_block I
_cod_original_cell_volume 1551.0(5)
_cod_original_sg_symbol_H-M 'P 21/c'
_cod_database_code 2208628
_cod_database_fobs_code 2208628

loop_
_symmetry_equiv_pos_as_xyz
'x, y, z'
'-x, y+1/2, -z+1/2'
'-x, -y, -z'
'x, -y-1/2, z-1/2'

loop_
_atom_site_type_symbol
_atom_site_label
_atom_site_fract_x
_atom_site_fract_y
_atom_site_fract_z
_atom_site_U_iso_or_equiv
_atom_site_adp_type
_atom_site_calc_flag
_atom_site_refinement_flags
_atom_site_occupancy
Cu Cu1 0.08386(5) 0.60739(2) 0.63719(6) 0.02924(17) Uani d . 1
O O1 0.2542(3) 0.62204(12) 0.5087(4) 0.0431(8) Uani d . 1
O O2 0.4522(3) 0.67026(13) 0.4346(4) 0.0435(8) Uani d . 1
O O3 -0.0163(3) 0.67980(12) 0.5575(4) 0.0407(7) Uani d . 1
O O4 -0.0346(3) 0.77636(13) 0.5061(4) 0.0455(8) Uani d . 1
O O5 0.1509(4) 0.63151(14) 0.9184(4) 0.0354(7) Uani d D 1
H H5a 0.235(4) 0.637(2) 0.959(6) 0.050(15) Uiso d D 1
H H5b 0.102(4) 0.6584(18) 0.950(5) 0.043(15) Uiso d D 1
O O6 0.6422(5) 0.7250(2) -0.0366(6) 0.0673(12) Uani d D 1
H H6a 0.723(5) 0.725(3) 0.000(8) 0.10(3) Uiso d D 1
H H6b 0.606(6) 0.7568(19) -0.054(7) 0.08(2) Uiso d D 1
O O7 0.4389(4) 0.64095(17) 0.0742(6) 0.0473(9) Uani d D 1
H H7a 0.451(5) 0.646(2) 0.181(5) 0.053(17) Uiso d D 1
H H7b 0.497(5) 0.661(2) 0.043(6) 0.043(17) Uiso d D 1
N N1 -0.1045(3) 0.57454(15) 0.7188(4) 0.0312(8) Uani d . 1
N N2 0.1452(3) 0.52221(14) 0.6714(4) 0.0269(7) Uani d . 1
C C1 -0.2298(4) 0.6060(2) 0.7369(6) 0.0407(11) Uani d . 1
H H1 -0.2329 0.6462 0.7085 0.049 Uiso calc R 1
C C2 -0.3532(4) 0.5797(2) 0.7966(6) 0.0500(13) Uani d . 1
H H2 -0.4393 0.6018 0.8071 0.060 Uiso calc R 1
C C3 -0.3484(5) 0.5206(2) 0.8406(6) 0.0508(13) Uani d . 1
H H3 -0.4307 0.5023 0.8823 0.061 Uiso calc R 1
C C4 -0.2196(5) 0.4885(2) 0.8223(5) 0.0429(11) Uani d . 1
H H4 -0.2147 0.4483 0.8502 0.051 Uiso calc R 1
C C5 -0.0990(4) 0.51663(18) 0.7623(5) 0.0302(9) Uani d . 1
C C6 0.0423(4) 0.48682(18) 0.7357(5) 0.0297(9) Uani d . 1
C C7 0.0717(5) 0.42719(19) 0.7704(5) 0.0407(11) Uani d . 1
H H7 0.0005 0.4033 0.8157 0.049 Uiso calc R 1
C C8 0.2087(5) 0.4037(2) 0.7368(6) 0.0480(12) Uani d . 1
H H8 0.2302 0.3638 0.7587 0.058 Uiso calc R 1
C C9 0.3121(5) 0.4400(2) 0.6708(6) 0.0453(12) Uani d . 1
H H9 0.4049 0.4252 0.6478 0.054 Uiso calc R 1
C C10 0.2763(4) 0.49848(19) 0.6394(5) 0.0375(10) Uani d . 1
H H10 0.3465 0.5228 0.5936 0.045 Uiso calc R 1
C C11 0.3419(4) 0.66653(18) 0.5198(5) 0.0312(9) Uani d . 1
C C12 0.3159(4) 0.71698(17) 0.6396(5) 0.0304(9) Uani d . 1
H H12 0.3995 0.7306 0.7091 0.037 Uiso calc R 1
C C13 0.1889(4) 0.74438(17) 0.6585(5) 0.0294(9) Uani d . 1
H H13 0.1941 0.7752 0.7391 0.035 Uiso calc R 1
C C14 0.0363(4) 0.73227(18) 0.5665(5) 0.0314(9) Uani d . 1

loop_
_atom_site_aniso_label
_atom_site_aniso_U_11
_atom_site_aniso_U_22
_atom_site_aniso_U_33
_atom_site_aniso_U_12
_atom_site_aniso_U_13
_atom_site_aniso_U_23
Cu1 0.0301(3) 0.0223(3) 0.0358(3) -0.0035(2) 0.0056(2) 0.0006(2)
O1 0.0499(18) 0.0297(18) 0.053(2) -0.0103(13) 0.0236(15) -0.0069(14)
O2 0.0315(15) 0.046(2) 0.056(2) -0.0033(13) 0.0152(14) 0.0012(15)
O3 0.0393(16) 0.0251(17) 0.055(2) -0.0079(13) -0.0075(14) 0.0061(14)
O4 0.0351(15) 0.0292(17) 0.071(2) 0.0022(13) 0.0015(15) 0.0161(15)
O5 0.0380(18) 0.0312(18) 0.0367(18) -0.0018(15) 0.0017(15) -0.0043(14)
O6 0.041(2) 0.052(3) 0.109(4) 0.003(2) 0.009(2) 0.000(2)
O7 0.0375(19) 0.053(2) 0.051(3) 0.0041(17) 0.0032(18) -0.0050(19)
N1 0.0278(17) 0.032(2) 0.034(2) -0.0037(14) 0.0026(15) -0.0038(15)
N2 0.0302(16) 0.0234(18) 0.0272(18) -0.0019(14) 0.0027(14) -0.0003(14)
C1 0.035(2) 0.044(3) 0.043(3) 0.004(2) 0.007(2) -0.009(2)
C2 0.025(2) 0.076(4) 0.050(3) 0.004(2) 0.011(2) -0.012(3)
C3 0.039(3) 0.077(4) 0.040(3) -0.016(3) 0.016(2) 0.003(3)
C4 0.045(3) 0.046(3) 0.039(3) -0.015(2) 0.008(2) 0.003(2)
C5 0.037(2) 0.029(2) 0.025(2) -0.0082(18) 0.0021(17) -0.0002(17)
C6 0.034(2) 0.027(2) 0.026(2) -0.0042(17) -0.0029(17) -0.0023(17)
C7 0.052(3) 0.028(3) 0.041(3) -0.006(2) -0.003(2) 0.0048(19)
C8 0.059(3) 0.033(3) 0.049(3) 0.013(2) -0.010(2) 0.000(2)
C9 0.039(2) 0.045(3) 0.051(3) 0.016(2) -0.002(2) -0.002(2)
C10 0.035(2) 0.040(3) 0.037(2) 0.0006(19) 0.0006(19) -0.003(2)
C11 0.029(2) 0.030(2) 0.034(2) -0.0015(17) -0.0018(18) 0.0075(18)
C12 0.035(2) 0.029(2) 0.026(2) -0.0064(17) -0.0003(18) 0.0055(17)
C13 0.036(2) 0.024(2) 0.028(2) -0.0058(17) 0.0023(18) -0.0007(17)
C14 0.032(2) 0.031(2) 0.033(2) 0.0005(18) 0.0083(18) 0.0004(19)

loop_
_atom_type_symbol
_atom_type_description
_atom_type_scat_dispersion_real
_atom_type_scat_dispersion_imag
_atom_type_scat_source
C C 0.0033 0.0016 'International Tables Vol C Tables 4.2.6.8 and 6.1.1.4'
H H 0.0000 0.0000 'International Tables Vol C Tables 4.2.6.8 and 6.1.1.4'
N N 0.0061 0.0033 'International Tables Vol C Tables 4.2.6.8 and 6.1.1.4'
O O 0.0106 0.0060 'International Tables Vol C Tables 4.2.6.8 and 6.1.1.4'
Cu Cu 0.3201 1.2651 'International Tables Vol C Tables 4.2.6.8 and 6.1.1.4'

loop_
_geom_angle_atom_site_label_1
_geom_angle_atom_site_label_2
_geom_angle_atom_site_label_3
_geom_angle
_geom_angle_publ_flag
O1 Cu1 O3 93.44(12) yes
O1 Cu1 N1 163.76(13) ?
O3 Cu1 N1 91.72(12) yes
O1 Cu1 N2 90.55(12) yes
O3 Cu1 N2 164.04(12) ?
N1 Cu1 N2 80.53(13) yes
O1 Cu1 O5 107.62(12) yes
O3 Cu1 O5 100.11(12) yes
N1 Cu1 O5 86.57(12) yes
N2 Cu1 O5 93.38(12) yes
C14 O3 Cu1 127.3(3) ?
Cu1 O5 H5a 125(3) ?
Cu1 O5 H5b 112(3) ?
H5a O5 H5b 106(4) ?
C11 O1 Cu1 128.1(3) ?
C10 N2 C6 118.6(4) ?
C10 N2 Cu1 126.3(3) ?
C6 N2 Cu1 115.0(3) ?
C5 N1 C1 119.5(4) ?
C5 N1 Cu1 115.1(3) ?
C1 N1 Cu1 125.4(3) ?
N2 C6 C7 121.1(4) ?
N2 C6 C5 114.5(3) ?
C7 C6 C5 124.4(4) ?
N1 C5 C4 121.3(4) ?
N1 C5 C6 114.7(3) ?
C4 C5 C6 123.9(4) ?
O4 C14 O3 123.1(4) ?
O4 C14 C13 116.2(4) ?
O3 C14 C13 120.7(3) ?
N1 C1 C2 121.2(4) ?
N1 C1 H1 119.4 ?
C2 C1 H1 119.4 ?
N2 C10 C9 123.1(4) ?
N2 C10 H10 118.5 ?
C9 C10 H10 118.5 ?
O2 C11 O1 122.5(4) ?
O2 C11 C12 117.1(4) ?
O1 C11 C12 120.4(4) ?
C13 C12 C11 127.7(4) ?
C13 C12 H12 116.1 ?
C11 C12 H12 116.1 ?
C8 C7 C6 119.2(4) ?
C8 C7 H7 120.4 ?
C6 C7 H7 120.4 ?
C10 C9 C8 118.8(4) ?
C10 C9 H9 120.6 ?
C8 C9 H9 120.6 ?
C9 C8 C7 119.2(4) ?
C9 C8 H8 120.4 ?
C7 C8 H8 120.4 ?
C12 C13 C14 128.4(4) ?
C12 C13 H13 115.8 ?
C14 C13 H13 115.8 ?
C5 C4 C3 119.3(4) ?
C5 C4 H4 120.3 ?
C3 C4 H4 120.3 ?
C3 C2 C1 119.6(4) ?
C3 C2 H2 120.2 ?
C1 C2 H2 120.2 ?
C2 C3 C4 119.1(4) ?
C2 C3 H3 120.5 ?
C4 C3 H3 120.5 ?
H7b O7 H7a 102(5) ?
H6a O6 H6b 116(6) ?

loop_
_geom_bond_atom_site_label_1
_geom_bond_atom_site_label_2
_geom_bond_distance
_geom_bond_publ_flag
Cu1 O1 1.931(3) yes
Cu1 O3 1.931(3) yes
Cu1 O5 2.261(3) yes
Cu1 N1 2.003(3) yes
Cu1 N2 2.003(3) yes
O3 C14 1.270(4) ?
O5 H5a 0.80(3) ?
O5 H5b 0.80(3) ?
O1 C11 1.271(4) ?
N2 C10 1.338(5) ?
N2 C6 1.350(5) ?
O4 C14 1.244(5) ?
O2 C11 1.244(4) ?
N1 C5 1.345(5) ?
N1 C1 1.348(5) ?
C6 C7 1.388(5) ?
C6 C5 1.467(5) ?
C5 C4 1.373(5) ?
C14 C13 1.505(5) ?
C1 C2 1.374(6) ?
C1 H1 0.9300 ?
C10 C9 1.369(6) ?
C10 H10 0.9300 ?
C11 C12 1.497(6) ?
C12 C13 1.317(5) ?
C12 H12 0.9300 ?
C7 C8 1.386(6) ?
C7 H7 0.9300 ?
C9 C8 1.372(6) ?
C9 H9 0.9300 ?
C8 H8 0.9300 ?
C13 H13 0.9300 ?
C4 C3 1.382(6) ?
C4 H4 0.9300 ?
C2 C3 1.371(7) ?
C2 H2 0.9300 ?
C3 H3 0.9300 ?
O7 H7b 0.75(3) ?
O7 H7a 0.83(4) ?
O6 H6a 0.75(4) ?
O6 H6b 0.79(4) ?

loop_
_geom_hbond_atom_site_label_D
_geom_hbond_atom_site_label_H
_geom_hbond_atom_site_label_A
_geom_hbond_site_symmetry_A
_geom_hbond_distance_DH
_geom_hbond_distance_HA
_geom_hbond_distance_DA
_geom_hbond_angle_DHA
_geom_hbond_publ_flag
O5 H5a O7 1_556 0.80(3) 1.96(3) 2.752(5) 172(5) yes
O7 H7b O6 . 0.75(3) 2.07(4) 2.819(6) 174(5) yes
O6 H6a O4 4_675 0.75(4) 2.18(4) 2.889(5) 159(7) yes
O7 H7a O2 . 0.83(4) 2.03(4) 2.850(5) 169(5) yes
O5 H5b O4 4_576 0.80(3) 1.99(3) 2.783(4) 174(4) yes
O6 H6b O2 4_575 0.79(4) 2.14(4) 2.903(5) 162(6) yes

loop_
_geom_torsion_atom_site_label_1
_geom_torsion_atom_site_label_2
_geom_torsion_atom_site_label_3
_geom_torsion_atom_site_label_4
_geom_torsion
O1 Cu1 O3 C14 -53.2(3)
N1 Cu1 O3 C14 142.2(3)
N2 Cu1 O3 C14 -157.4(4)
O5 Cu1 O3 C14 55.4(3)
O3 Cu1 O1 C11 58.3(3)
N1 Cu1 O1 C11 166.6(4)
N2 Cu1 O1 C11 -137.2(3)
O5 Cu1 O1 C11 -43.4(4)
O1 Cu1 N2 C10 11.8(3)
O3 Cu1 N2 C10 116.4(5)
N1 Cu1 N2 C10 178.2(3)
O5 Cu1 N2 C10 -95.9(3)
O1 Cu1 N2 C6 -169.2(3)
O3 Cu1 N2 C6 -64.7(5)
N1 Cu1 N2 C6 -2.9(2)
O5 Cu1 N2 C6 83.1(3)
O1 Cu1 N1 C5 60.3(6)
O3 Cu1 N1 C5 168.8(3)
N2 Cu1 N1 C5 2.9(3)
O5 Cu1 N1 C5 -91.1(3)
O1 Cu1 N1 C1 -121.7(5)
O3 Cu1 N1 C1 -13.1(3)
N2 Cu1 N1 C1 -179.1(3)
O5 Cu1 N1 C1 86.9(3)
C10 N2 C6 C7 0.8(5)
Cu1 N2 C6 C7 -178.2(3)
C10 N2 C6 C5 -178.6(3)
Cu1 N2 C6 C5 2.4(4)
C1 N1 C5 C4 1.1(6)
Cu1 N1 C5 C4 179.3(3)
C1 N1 C5 C6 179.5(3)
Cu1 N1 C5 C6 -2.4(4)
N2 C6 C5 N1 0.0(5)
C7 C6 C5 N1 -179.4(4)
N2 C6 C5 C4 178.3(4)
C7 C6 C5 C4 -1.1(6)
Cu1 O3 C14 O4 177.4(3)
Cu1 O3 C14 C13 -4.7(5)
C5 N1 C1 C2 -1.0(6)
Cu1 N1 C1 C2 -179.0(3)
C6 N2 C10 C9 -0.9(6)
Cu1 N2 C10 C9 178.0(3)
Cu1 O1 C11 O2 177.2(3)
Cu1 O1 C11 C12 -2.2(5)
O2 C11 C12 C13 134.2(4)
O1 C11 C12 C13 -46.3(6)
N2 C6 C7 C8 -0.6(6)
C5 C6 C7 C8 178.7(4)
N2 C10 C9 C8 0.6(6)
C10 C9 C8 C7 -0.3(7)
C6 C7 C8 C9 0.3(6)
C11 C12 C13 C14 0.5(7)
O4 C14 C13 C12 -132.4(4)
O3 C14 C13 C12 49.6(6)
N1 C5 C4 C3 -1.0(6)
C6 C5 C4 C3 -179.2(4)
N1 C1 C2 C3 0.8(7)
C1 C2 C3 C4 -0.6(7)
C5 C4 C3 C2 0.7(7)
